data_7019633
loop_
_publ_author_name
'Kluge, Oliver'
'Friedrich, Dirk'
'Wagner, Gerald'
'Krautscheid, Harald'

_publ_section_title
;
 New organometallic single-source precursors for CuGaS(2)- polytypism in
 gallite nanocrystals obtained by thermolysis.
;
_journal_issue 28
_journal_name_full 'Dalton transactions (Cambridge, England : 2003)'
_journal_page_first 8635
_journal_page_last 8642
_journal_paper_doi 10.1039/c2dt30904a
_journal_volume 41
_journal_year 2012
_chemical_formula_moiety 'C40 H92 Cu4 P4 S4'
_chemical_formula_sum 'C40 H92 Cu4 P4 S4'
_chemical_formula_weight 1079.42
_chemical_name_systematic
;
bis(\m~2~-ethane-1,2-disulfido)-tetrakis(triisopropylphosphine)-tetra-copper
;
_space_group_IT_number 14
_symmetry_cell_setting monoclinic
_symmetry_Int_Tables_number 14
_symmetry_space_group_name_Hall '-P 2ybc'
_symmetry_space_group_name_H-M 'P 1 21/c 1'
_atom_sites_solution_hydrogens geom
_atom_sites_solution_primary direct
_atom_sites_solution_secondary difmap
_audit_creation_method SHELXL-97
_cell_angle_alpha 90.00
_cell_angle_beta 100.105(5)
_cell_angle_gamma 90.00
_cell_formula_units_Z 2
_cell_length_a 11.4153(6)
_cell_length_b 21.1400(10)
_cell_length_c 11.0770(6)
_cell_measurement_reflns_used 22655
_cell_measurement_temperature 180(2)
_cell_measurement_theta_max 29.65
_cell_measurement_theta_min 1.81
_cell_volume 2631.6(2)
_computing_cell_refinement 'STOE X-AREA'
_computing_data_collection 'STOE X-AREA'
_computing_data_reduction 'STOE X-RED'
_computing_structure_refinement 'SHELXL-97 (Sheldrick, 1997)'
_computing_structure_solution 'SIR 92'
_diffrn_ambient_temperature 180(2)
_diffrn_detector 'image plate (34 cm diameter / schwenk)'
_diffrn_detector_area_resol_mean 6.67
_diffrn_detector_type STOE
_diffrn_measured_fraction_theta_full 0.998
_diffrn_measured_fraction_theta_max 0.998
_diffrn_measurement_details ' 175 frames, detector distance = 100 mm'
_diffrn_measurement_device '2-circle goniometer'
_diffrn_measurement_device_type 'STOE IPDS 2T'
_diffrn_measurement_method 'rotation method'
_diffrn_radiation_collimation '0.5 mm diameter, multiple pinhole'
_diffrn_radiation_monochromator 'plane graphite'
_diffrn_radiation_polarisn_norm 0
_diffrn_radiation_type 'Mo K\a'
_diffrn_radiation_wavelength 0.71073
_diffrn_reflns_av_R_equivalents 0.0235
_diffrn_reflns_av_sigmaI/netI 0.0226
_diffrn_reflns_limit_h_max 14
_diffrn_reflns_limit_h_min -14
_diffrn_reflns_limit_k_max 23
_diffrn_reflns_limit_k_min -26
_diffrn_reflns_limit_l_max 14
_diffrn_reflns_limit_l_min -14
_diffrn_reflns_number 15748
_diffrn_reflns_theta_full 27.00
_diffrn_reflns_theta_max 27.00
_diffrn_reflns_theta_min 1.81
_diffrn_source 'sealed X-ray tube, 12 x 0.4 mm long-fine focus'
_diffrn_source_current 40
_diffrn_source_power 2.00
_diffrn_source_voltage 50
_exptl_absorpt_coefficient_mu 1.900
_exptl_absorpt_correction_T_max 0.7540
_exptl_absorpt_correction_T_min 0.5857
_exptl_absorpt_correction_type integration
_exptl_absorpt_process_details 'STOE X-RED'
_exptl_crystal_colour colourless
_exptl_crystal_density_diffrn 1.362
_exptl_crystal_density_method 'not measured'
_exptl_crystal_description block
_exptl_crystal_F_000 1144
_exptl_crystal_size_max 0.40
_exptl_crystal_size_mid 0.30
_exptl_crystal_size_min 0.15
_refine_diff_density_max 0.335
_refine_diff_density_min -0.225
_refine_diff_density_rms 0.042
_refine_ls_extinction_method none
_refine_ls_goodness_of_fit_ref 1.021
_refine_ls_hydrogen_treatment constr
_refine_ls_matrix_type full
_refine_ls_number_parameters 247
_refine_ls_number_reflns 5733
_refine_ls_number_restraints 0
_refine_ls_restrained_S_all 1.021
_refine_ls_R_factor_all 0.0268
_refine_ls_R_factor_gt 0.0197
_refine_ls_shift/su_max 0.001
_refine_ls_shift/su_mean 0.000
_refine_ls_structure_factor_coef Fsqd
_refine_ls_weighting_details 'calc w=1/[\s^2^(Fo^2^)+(0.0245P)^2^+0.0000P] where P=(Fo^2^+2Fc^2^)/3'
_refine_ls_weighting_scheme calc
_refine_ls_wR_factor_gt 0.0427
_refine_ls_wR_factor_ref 0.0439
_reflns_number_gt 4921
_reflns_number_total 5733
_reflns_threshold_expression >2sigma(I)
_cod_data_source_file c2dt30904a.txt
_cod_data_source_block 1
_cod_original_sg_symbol_H-M 'P 21/c'
_cod_database_code 7019633

loop_
_symmetry_equiv_pos_as_xyz
'x, y, z'
'-x, y+1/2, -z+1/2'
'-x, -y, -z'
'x, -y-1/2, z-1/2'

loop_
_atom_site_label
_atom_site_type_symbol
_atom_site_fract_x
_atom_site_fract_y
_atom_site_fract_z
_atom_site_U_iso_or_equiv
_atom_site_adp_type
_atom_site_occupancy
_atom_site_symmetry_multiplicity
_atom_site_calc_flag
_atom_site_refinement_flags
Cu1 Cu 0.414457(15) 0.601945(8) 0.409167(14) 0.02197(5) Uani 1 1 d .
Cu2 Cu 0.287032(14) 0.446689(8) 0.401704(14) 0.02237(5) Uani 1 1 d .
S1 S 0.29911(3) 0.539354(17) 0.50484(3) 0.02246(7) Uani 1 1 d .
S2 S 0.55603(3) 0.622821(17) 0.57580(3) 0.02299(7) Uani 1 1 d .
P1 P 0.40453(3) 0.651998(17) 0.23409(3) 0.02244(8) Uani 1 1 d .
P2 P 0.10963(3) 0.420792(17) 0.29009(3) 0.02117(7) Uani 1 1 d .
C1 C 0.40938(12) 0.52847(7) 0.64479(12) 0.0228(3) Uani 1 1 d .
H1A H 0.3700 0.5122 0.7092 0.027 Uiso 1 1 calc R
H1B H 0.4676 0.4974 0.6296 0.027 Uiso 1 1 calc R
C2 C 0.47264(12) 0.58976(7) 0.68758(11) 0.0233(3) Uani 1 1 d .
H2A H 0.5269 0.5821 0.7639 0.028 Uiso 1 1 calc R
H2B H 0.4143 0.6205 0.7038 0.028 Uiso 1 1 calc R
C3 C 0.54905(14) 0.68502(8) 0.21112(15) 0.0359(4) Uani 1 1 d .
H3 H 0.5391 0.7050 0.1301 0.043 Uiso 1 1 calc R
C4 C 0.64066(16) 0.63139(10) 0.21703(19) 0.0488(5) Uani 1 1 d .
H4A H 0.7157 0.6485 0.2050 0.073 Uiso 1 1 calc R
H4B H 0.6135 0.6010 0.1540 0.073 Uiso 1 1 calc R
H4C H 0.6500 0.6112 0.2958 0.073 Uiso 1 1 calc R
C5 C 0.59318(16) 0.73443(9) 0.30889(17) 0.0460(4) Uani 1 1 d .
H5A H 0.5902 0.7173 0.3885 0.069 Uiso 1 1 calc R
H5B H 0.5434 0.7713 0.2955 0.069 Uiso 1 1 calc R
H5C H 0.6736 0.7458 0.3042 0.069 Uiso 1 1 calc R
C6 C 0.34238(14) 0.60886(7) 0.09088(12) 0.0288(3) Uani 1 1 d .
H6 H 0.2562 0.6157 0.0775 0.035 Uiso 1 1 calc R
C7 C 0.36111(17) 0.53764(8) 0.10685(14) 0.0380(4) Uani 1 1 d .
H7A H 0.3193 0.5161 0.0358 0.057 Uiso 1 1 calc R
H7B H 0.3313 0.5238 0.1782 0.057 Uiso 1 1 calc R
H7C H 0.4445 0.5282 0.1165 0.057 Uiso 1 1 calc R
C8 C 0.38386(19) 0.63078(10) -0.02596(14) 0.0468(5) Uani 1 1 d .
H8A H 0.4672 0.6219 -0.0200 0.070 Uiso 1 1 calc R
H8B H 0.3707 0.6755 -0.0362 0.070 Uiso 1 1 calc R
H8C H 0.3399 0.6088 -0.0952 0.070 Uiso 1 1 calc R
C9 C 0.30721(14) 0.72277(7) 0.23234(14) 0.0319(3) Uani 1 1 d .
H9 H 0.3480 0.7513 0.2959 0.038 Uiso 1 1 calc R
C10 C 0.19045(15) 0.70495(8) 0.27133(15) 0.0376(4) Uani 1 1 d .
H10A H 0.1464 0.7426 0.2818 0.056 Uiso 1 1 calc R
H10B H 0.2064 0.6822 0.3474 0.056 Uiso 1 1 calc R
H10C H 0.1448 0.6788 0.2095 0.056 Uiso 1 1 calc R
C11 C 0.28585(17) 0.76100(8) 0.11287(17) 0.0447(4) Uani 1 1 d .
H11A H 0.2385 0.7366 0.0493 0.067 Uiso 1 1 calc R
H11B H 0.3609 0.7709 0.0895 0.067 Uiso 1 1 calc R
H11C H 0.2448 0.7995 0.1250 0.067 Uiso 1 1 calc R
C12 C 0.04485(13) 0.35393(7) 0.36435(13) 0.0289(3) Uani 1 1 d .
H12 H -0.0327 0.3433 0.3152 0.035 Uiso 1 1 calc R
C13 C 0.02648(17) 0.37306(9) 0.49329(15) 0.0422(4) Uani 1 1 d .
H13A H 0.0047 0.3365 0.5357 0.063 Uiso 1 1 calc R
H13B H -0.0357 0.4041 0.4871 0.063 Uiso 1 1 calc R
H13C H 0.0990 0.3906 0.5378 0.063 Uiso 1 1 calc R
C14 C 0.12579(16) 0.29605(8) 0.36997(17) 0.0415(4) Uani 1 1 d .
H14A H 0.2034 0.3065 0.4143 0.062 Uiso 1 1 calc R
H14B H 0.1321 0.2832 0.2882 0.062 Uiso 1 1 calc R
H14C H 0.0928 0.2621 0.4109 0.062 Uiso 1 1 calc R
C15 C 0.09553(13) 0.39892(7) 0.12441(12) 0.0280(3) Uani 1 1 d .
H15 H 0.0756 0.4381 0.0780 0.034 Uiso 1 1 calc R
C16 C 0.21333(15) 0.37660(9) 0.09368(15) 0.0375(4) Uani 1 1 d .
H16A H 0.2362 0.3376 0.1358 0.056 Uiso 1 1 calc R
H16B H 0.2733 0.4080 0.1190 0.056 Uiso 1 1 calc R
H16C H 0.2050 0.3700 0.0068 0.056 Uiso 1 1 calc R
C17 C -0.00344(15) 0.35166(10) 0.07582(15) 0.0433(4) Uani 1 1 d .
H17A H -0.0104 0.3479 -0.0115 0.065 Uiso 1 1 calc R
H17B H -0.0775 0.3664 0.0954 0.065 Uiso 1 1 calc R
H17C H 0.0156 0.3111 0.1132 0.065 Uiso 1 1 calc R
C18 C 0.00050(13) 0.48598(7) 0.28790(13) 0.0281(3) Uani 1 1 d .
H18 H -0.0034 0.4953 0.3738 0.034 Uiso 1 1 calc R
C19 C 0.04771(15) 0.54570(8) 0.23586(15) 0.0349(3) Uani 1 1 d .
H19A H 0.0513 0.5393 0.1508 0.052 Uiso 1 1 calc R
H19B H 0.1259 0.5549 0.2801 0.052 Uiso 1 1 calc R
H19C H -0.0044 0.5805 0.2439 0.052 Uiso 1 1 calc R
C20 C -0.12708(14) 0.47250(9) 0.22475(18) 0.0432(4) Uani 1 1 d .
H20A H -0.1766 0.5082 0.2348 0.065 Uiso 1 1 calc R
H20B H -0.1563 0.4357 0.2608 0.065 Uiso 1 1 calc R
H20C H -0.1286 0.4651 0.1390 0.065 Uiso 1 1 calc R

loop_
_atom_site_aniso_label
_atom_site_aniso_U_11
_atom_site_aniso_U_22
_atom_site_aniso_U_33
_atom_site_aniso_U_23
_atom_site_aniso_U_13
_atom_site_aniso_U_12
Cu1 0.02292(8) 0.02577(9) 0.01639(7) 0.00102(6) 0.00111(6) 0.00223(7)
Cu2 0.01884(8) 0.02762(9) 0.01979(8) -0.00064(6) 0.00102(6) -0.00280(7)
S1 0.01805(15) 0.02547(17) 0.02245(15) -0.00081(12) -0.00037(12) -0.00038(13)
S2 0.01988(15) 0.02527(17) 0.02216(15) -0.00040(12) -0.00085(12) -0.00180(13)
P1 0.02421(17) 0.02450(18) 0.01748(15) 0.00145(13) 0.00058(12) -0.00233(14)
P2 0.01767(15) 0.02397(17) 0.02065(15) -0.00216(13) -0.00003(12) -0.00168(13)
C1 0.0207(6) 0.0279(7) 0.0194(6) 0.0031(5) 0.0028(5) 0.0014(5)
C2 0.0232(6) 0.0292(7) 0.0166(6) -0.0028(5) 0.0009(5) 0.0022(5)
C3 0.0316(8) 0.0417(9) 0.0338(8) 0.0078(7) 0.0042(6) -0.0103(7)
C4 0.0313(9) 0.0588(13) 0.0590(11) 0.0026(10) 0.0151(8) -0.0024(8)
C5 0.0410(9) 0.0404(10) 0.0526(10) 0.0039(8) -0.0031(8) -0.0178(8)
C6 0.0342(8) 0.0309(8) 0.0197(6) -0.0006(5) 0.0002(6) -0.0011(6)
C7 0.0511(10) 0.0311(9) 0.0295(7) -0.0049(6) 0.0006(7) 0.0020(7)
C8 0.0674(12) 0.0530(11) 0.0202(7) 0.0008(7) 0.0081(7) -0.0103(9)
C9 0.0364(8) 0.0250(7) 0.0312(7) -0.0025(6) -0.0027(6) -0.0008(6)
C10 0.0374(8) 0.0351(9) 0.0397(8) -0.0016(7) 0.0051(7) 0.0082(7)
C11 0.0493(10) 0.0312(9) 0.0497(10) 0.0142(8) -0.0018(8) 0.0011(8)
C12 0.0251(7) 0.0304(8) 0.0308(7) 0.0017(6) 0.0037(6) -0.0052(6)
C13 0.0469(10) 0.0475(11) 0.0340(8) 0.0046(7) 0.0123(7) -0.0063(8)
C14 0.0424(9) 0.0295(9) 0.0529(10) 0.0068(7) 0.0091(8) -0.0012(7)
C15 0.0296(7) 0.0308(8) 0.0220(6) -0.0035(6) -0.0001(5) 0.0002(6)
C16 0.0380(9) 0.0408(9) 0.0355(8) -0.0068(7) 0.0114(7) 0.0001(7)
C17 0.0376(9) 0.0563(11) 0.0329(8) -0.0163(8) -0.0023(7) -0.0103(8)
C18 0.0253(7) 0.0305(8) 0.0280(7) -0.0014(6) 0.0035(5) 0.0031(6)
C19 0.0345(8) 0.0300(8) 0.0386(8) 0.0028(7) 0.0020(7) 0.0048(7)
C20 0.0219(7) 0.0492(11) 0.0572(11) 0.0016(8) 0.0036(7) 0.0066(7)

loop_
_atom_type_symbol
_atom_type_description
_atom_type_scat_dispersion_real
_atom_type_scat_dispersion_imag
_atom_type_scat_source
C C 0.0033 0.0016 'International Tables Vol C Tables 4.2.6.8 and 6.1.1.4'
H H 0.0000 0.0000 'International Tables Vol C Tables 4.2.6.8 and 6.1.1.4'
P P 0.1023 0.0942 'International Tables Vol C Tables 4.2.6.8 and 6.1.1.4'
S S 0.1246 0.1234 'International Tables Vol C Tables 4.2.6.8 and 6.1.1.4'
Cu Cu 0.3201 1.2651 'International Tables Vol C Tables 4.2.6.8 and 6.1.1.4'

loop_
_exptl_crystal_face_index_h
_exptl_crystal_face_index_k
_exptl_crystal_face_index_l
_exptl_crystal_face_perp_dist
-1 1 0 0.1178
0 1 0 0.1184
-1 0 0 0.0750
1 0 0 0.0731
0 -1 0 0.1368
1 -2 -3 0.1530
1 1 -2 0.2030
2 3 -3 0.2057
0 0 1 0.1353
-1 0 2 0.1310

loop_
_geom_angle_atom_site_label_1
_geom_angle_atom_site_label_2
_geom_angle_atom_site_label_3
_geom_angle
_geom_angle_site_symmetry_3
P1 Cu1 S1 138.885(14) .
P1 Cu1 S2 122.895(15) .
S1 Cu1 S2 97.050(13) .
P2 Cu2 S1 117.287(15) .
P2 Cu2 S2 120.950(15) 3_666
S1 Cu2 S2 121.507(13) 3_666
C1 S1 Cu1 95.74(5) .
C1 S1 Cu2 106.91(5) .
Cu1 S1 Cu2 105.046(16) .
C2 S2 Cu1 95.46(4) .
C2 S2 Cu2 99.84(5) 3_666
Cu1 S2 Cu2 113.192(16) 3_666
C3 P1 C6 106.49(7) .
C3 P1 C9 103.90(8) .
C6 P1 C9 104.34(7) .
C3 P1 Cu1 113.24(5) .
C6 P1 Cu1 118.06(5) .
C9 P1 Cu1 109.57(5) .
C12 P2 C18 104.66(7) .
C12 P2 C15 105.93(7) .
C18 P2 C15 103.22(7) .
C12 P2 Cu2 109.44(5) .
C18 P2 Cu2 111.37(5) .
C15 P2 Cu2 120.91(5) .
C2 C1 S1 112.06(9) .
C1 C2 S2 112.99(9) .
C5 C3 C4 109.74(14) .
C5 C3 P1 110.62(13) .
C4 C3 P1 109.42(12) .
C8 C6 C7 109.86(14) .
C8 C6 P1 116.49(12) .
C7 C6 P1 111.11(10) .
C10 C9 C11 111.20(13) .
C10 C9 P1 110.46(11) .
C11 C9 P1 115.90(12) .
C14 C12 C13 110.71(14) .
C14 C12 P2 110.08(11) .
C13 C12 P2 110.04(11) .
C16 C15 C17 110.22(13) .
C16 C15 P2 111.67(10) .
C17 C15 P2 115.87(11) .
C19 C18 C20 110.68(13) .
C19 C18 P2 109.81(11) .
C20 C18 P2 116.83(11) .

loop_
_geom_bond_atom_site_label_1
_geom_bond_atom_site_label_2
_geom_bond_distance
_geom_bond_site_symmetry_2
Cu1 P1 2.1946(4) .
Cu1 S1 2.2578(4) .
Cu1 S2 2.2731(4) .
Cu2 P2 2.2474(4) .
Cu2 S1 2.2597(4) .
Cu2 S2 2.2965(4) 3_666
S1 C1 1.8319(12) .
S2 C2 1.8279(15) .
S2 Cu2 2.2965(4) 3_666
P1 C3 1.8497(16) .
P1 C6 1.8591(14) .
P1 C9 1.8616(16) .
P2 C12 1.8532(16) .
P2 C18 1.8551(15) .
P2 C15 1.8719(14) .
C1 C2 1.5181(19) .
C3 C5 1.525(2) .
C3 C4 1.536(3) .
C6 C8 1.526(2) .
C6 C7 1.527(2) .
C9 C10 1.519(2) .
C9 C11 1.533(2) .
C12 C14 1.528(2) .
C12 C13 1.534(2) .
C15 C16 1.519(2) .
C15 C17 1.533(2) .
C18 C19 1.525(2) .
C18 C20 1.528(2) .
